data_7047348
loop_
_publ_author_name
'Ma, Jinchao'
'Cheng, Guangbin'
'Ju, Xuehai'
'Yi, Zhenxin'
'Zhu, Shunguan'
'Zhang, Zaichao'
'Yang, Hongwei'

_publ_section_title
;
 Amino-nitramino functionalized triazolotriazines: a good balance between
 high energy and low sensitivity.
;
_journal_issue 41
_journal_name_full 'Dalton transactions (Cambridge, England : 2003)'
_journal_page_first 14483
_journal_page_last 14490
_journal_paper_doi 10.1039/c8dt03126f
_journal_volume 47
_journal_year 2018
_chemical_formula_moiety 'C4 H4 N10 O4, 2(H2 O)'
_chemical_formula_sum 'C4 H8 N10 O6'
_chemical_formula_weight 292.20
_space_group_crystal_system orthorhombic
_space_group_IT_number 29
_space_group_name_Hall 'P 2c -2ac'
_space_group_name_H-M_alt 'P c a 21'
_symmetry_space_group_name_Hall 'P 2c -2ac'
_symmetry_space_group_name_H-M 'P c a 21'
_atom_sites_solution_hydrogens difmap
_audit_creation_method SHELXL-2014/7
_audit_update_record
;
2017-11-06 deposited with the CCDC.
2018-08-23 downloaded from the CCDC.
;
_cell_angle_alpha 90
_cell_angle_beta 90
_cell_angle_gamma 90
_cell_formula_units_Z 4
_cell_length_a 8.9661(7)
_cell_length_b 6.7936(6)
_cell_length_c 18.1976(17)
_cell_measurement_reflns_used 2821
_cell_measurement_temperature 173(2)
_cell_measurement_theta_max 23.30
_cell_measurement_theta_min 3.00
_cell_volume 1108.45(17)
_computing_structure_refinement 'SHELXL-2014/7 (Sheldrick, 2014)'
_diffrn_ambient_temperature 173(2)
_diffrn_measured_fraction_theta_full 0.993
_diffrn_measured_fraction_theta_max 0.993
_diffrn_measurement_device_type 'PHOTON 100 CMOS detector'
_diffrn_measurement_method 'omega scan'
_diffrn_radiation_type MoK\a
_diffrn_radiation_wavelength 0.71073
_diffrn_reflns_av_R_equivalents 0.0971
_diffrn_reflns_av_unetI/netI 0.0675
_diffrn_reflns_Laue_measured_fraction_full 0.993
_diffrn_reflns_Laue_measured_fraction_max 0.993
_diffrn_reflns_limit_h_max 10
_diffrn_reflns_limit_h_min -10
_diffrn_reflns_limit_k_max 7
_diffrn_reflns_limit_k_min -8
_diffrn_reflns_limit_l_max 22
_diffrn_reflns_limit_l_min -22
_diffrn_reflns_number 9606
_diffrn_reflns_point_group_measured_fraction_full 0.990
_diffrn_reflns_point_group_measured_fraction_max 0.990
_diffrn_reflns_theta_full 25.242
_diffrn_reflns_theta_max 25.490
_diffrn_reflns_theta_min 3.743
_diffrn_source 'fine-focus sealed tube'
_exptl_absorpt_coefficient_mu 0.159
_exptl_absorpt_correction_T_max 0.7454
_exptl_absorpt_correction_T_min 0.5446
_exptl_absorpt_correction_type multi-scan
_exptl_absorpt_process_details 'SADABS (Bruker, 2014)'
_exptl_crystal_density_diffrn 1.751
_exptl_crystal_description sheet
_exptl_crystal_F_000 600
_exptl_crystal_size_max 0.330
_exptl_crystal_size_mid 0.160
_exptl_crystal_size_min 0.020
_refine_diff_density_max 0.377
_refine_diff_density_min -0.396
_refine_diff_density_rms 0.086
_refine_ls_abs_structure_details
;
 Flack x determined using 570 quotients [(I+)-(I-)]/[(I+)+(I-)]
 (Parsons, Flack and Wagner, Acta Cryst. B69 (2013) 249-259).
;
_refine_ls_abs_structure_Flack -5.4(10)
_refine_ls_extinction_method none
_refine_ls_goodness_of_fit_ref 1.096
_refine_ls_hydrogen_treatment mixed
_refine_ls_matrix_type full
_refine_ls_number_parameters 246
_refine_ls_number_reflns 2045
_refine_ls_number_restraints 375
_refine_ls_restrained_S_all 1.018
_refine_ls_R_factor_all 0.1092
_refine_ls_R_factor_gt 0.0707
_refine_ls_shift/su_max 0.000
_refine_ls_shift/su_mean 0.000
_refine_ls_structure_factor_coef Fsqd
_refine_ls_weighting_details 'w=1/[\s^2^(Fo^2^)+(0.0693P)^2^+3.8748P] where P=(Fo^2^+2Fc^2^)/3'
_refine_ls_weighting_scheme calc
_refine_ls_wR_factor_gt 0.1648
_refine_ls_wR_factor_ref 0.1894
_reflns_Friedel_coverage 0.924
_reflns_Friedel_fraction_full 0.987
_reflns_Friedel_fraction_max 0.986
_reflns_number_gt 1532
_reflns_number_total 2045
_reflns_threshold_expression 'I > 2\s(I)'
_cod_data_source_file c8dt03126f2.cif
_cod_data_source_block 1_CCDC1
_cod_depositor_comments 'Adding full bibliography for 7047347--7047348.cif.'
_cod_database_code 7047348
_shelx_shelxl_version_number 2014/7
_shelx_space_group_comment
;
The symmetry employed for this shelxl refinement is uniquely defined
by the following loop, which should always be used as a source of
symmetry information in preference to the above space-group names.
They are only intended as comments.
;
_shelx_estimated_absorpt_t_min 0.949
_shelx_estimated_absorpt_t_max 0.997

loop_
_space_group_symop_operation_xyz
'x, y, z'
'-x, -y, z+1/2'
'x+1/2, -y, z'
'-x+1/2, y, z+1/2'

loop_
_atom_site_label
_atom_site_type_symbol
_atom_site_fract_x
_atom_site_fract_y
_atom_site_fract_z
_atom_site_U_iso_or_equiv
_atom_site_adp_type
_atom_site_occupancy
_atom_site_site_symmetry_order
_atom_site_calc_flag
_atom_site_refinement_flags_posn
_atom_site_refinement_flags_adp
_atom_site_refinement_flags_occupancy
_atom_site_disorder_assembly
_atom_site_disorder_group
N6 N 0.4002(11) 0.6399(14) 0.8685(6) 0.026(3) Uani 1 1 d D . . . .
H6A H 0.430(13) 0.743(11) 0.890(6) 0.031 Uiso 1 1 d D U . . .
N7 N 0.4558(14) 0.4653(16) 0.8903(7) 0.030(3) Uani 1 1 d . . . . .
N8 N -0.1520(10) 0.6496(12) 0.6006(5) 0.021(2) Uani 1 1 d D U . . .
H8A H -0.189(12) 0.754(10) 0.582(6) 0.025 Uiso 1 1 d D U . . .
N9 N -0.2049(14) 0.4729(13) 0.5813(6) 0.022(3) Uani 1 1 d . . . . .
O1 O 0.5542(13) 0.4746(13) 0.9378(6) 0.033(2) Uani 1 1 d . . . . .
O2 O 0.4091(10) 0.3135(12) 0.8604(5) 0.035(2) Uani 1 1 d . . . . .
O3 O -0.3047(13) 0.4736(12) 0.5355(6) 0.032(2) Uani 1 1 d . . . . .
O4 O -0.1551(10) 0.3217(11) 0.6091(5) 0.029(2) Uani 1 1 d . U . . .
O5 O 0.4966(12) -0.0295(11) 0.9400(6) 0.027(2) Uani 1 1 d . . . . .
H5C H 0.5756 -0.0158 0.9654 0.033 Uiso 1 1 d R U . . .
H5D H 0.4788 0.0783 0.9180 0.033 Uiso 1 1 d R U . . .
O6 O 0.2448(13) 1.0211(10) 0.0272(5) 0.023(2) Uani 1 1 d D . . . .
H6C H 0.325(7) 0.987(16) 0.009(5) 0.028 Uiso 1 1 d D U . . .
H6D H 0.224(12) 0.924(10) 0.052(5) 0.028 Uiso 1 1 d D U . . .
N1 N 0.218(2) 0.5155(19) 0.7812(11) 0.021(3) Uani 0.779(15) 1 d D U P A 1
C1 C 0.2899(16) 0.665(2) 0.8152(8) 0.021(3) Uani 0.779(15) 1 d D U P A 1
N2 N 0.2604(15) 0.8502(16) 0.7999(7) 0.017(2) Uani 0.779(15) 1 d D U P A 1
N3 N 0.1516(12) 0.8170(15) 0.7477(6) 0.019(2) Uani 0.779(15) 1 d D U P A 1
C2 C 0.130(3) 0.6202(17) 0.7369(13) 0.018(2) Uani 0.779(15) 1 d D U P A 1
N4 N 0.029(2) 0.549(2) 0.6887(10) 0.018(2) Uani 0.779(15) 1 d D U P A 1
C3 C -0.0424(17) 0.692(2) 0.6527(9) 0.019(3) Uani 0.779(15) 1 d D U P A 1
N5 N -0.0256(16) 0.891(2) 0.6599(8) 0.020(2) Uani 0.779(15) 1 d D U P A 1
C4 C 0.0754(14) 0.9541(17) 0.7090(7) 0.020(2) Uani 0.779(15) 1 d D U P A 1
N10 N 0.1010(17) 1.1415(16) 0.7206(8) 0.021(3) Uani 0.779(15) 1 d D U P A 1
H10A H 0.046(13) 1.219(10) 0.695(6) 0.026 Uiso 0.779(15) 1 d D U P A 1
H10B H 0.175(13) 1.166(13) 0.749(8) 0.026 Uiso 0.779(15) 1 d D U P A 1
N1' N 0.026(7) 0.518(6) 0.688(3) 0.020(5) Uiso 0.221(15) 1 d D U P A 2
C1' C -0.045(4) 0.671(8) 0.655(2) 0.020(5) Uiso 0.221(15) 1 d D U P A 2
N2' N -0.017(5) 0.856(7) 0.670(2) 0.021(5) Uiso 0.221(15) 1 d D U P A 2
N3' N 0.096(4) 0.820(4) 0.7202(18) 0.017(4) Uiso 0.221(15) 1 d D U P A 2
C2' C 0.118(7) 0.623(5) 0.730(4) 0.018(4) Uiso 0.221(15) 1 d D U P A 2
N4' N 0.213(7) 0.550(6) 0.781(3) 0.019(4) Uiso 0.221(15) 1 d D U P A 2
C3' C 0.292(6) 0.691(7) 0.816(3) 0.020(4) Uiso 0.221(15) 1 d D U P A 2
N5' N 0.272(5) 0.890(6) 0.809(3) 0.019(5) Uiso 0.221(15) 1 d D U P A 2
C4' C 0.170(4) 0.955(5) 0.761(2) 0.018(4) Uiso 0.221(15) 1 d D U P A 2
N10' N 0.142(4) 1.144(4) 0.750(2) 0.014(8) Uiso 0.221(15) 1 d D U P A 2
H10C H 0.20(3) 1.221(11) 0.776(16) 0.017 Uiso 0.221(15) 1 d D U P A 2
H10D H 0.10(5) 1.167(16) 0.708(12) 0.017 Uiso 0.221(15) 1 d D U P A 2

loop_
_atom_site_aniso_label
_atom_site_aniso_U_11
_atom_site_aniso_U_22
_atom_site_aniso_U_33
_atom_site_aniso_U_23
_atom_site_aniso_U_13
_atom_site_aniso_U_12
N6 0.033(6) 0.015(5) 0.030(6) -0.004(4) -0.008(5) 0.000(4)
N7 0.034(7) 0.027(6) 0.028(6) 0.007(5) 0.008(6) 0.005(5)
N8 0.028(5) 0.003(4) 0.030(5) 0.001(4) -0.010(5) 0.001(3)
N9 0.027(7) 0.016(5) 0.024(6) -0.003(4) 0.000(5) -0.001(4)
O1 0.030(6) 0.042(5) 0.028(5) 0.002(4) -0.008(5) 0.006(4)
O2 0.048(6) 0.014(4) 0.044(5) -0.004(4) -0.001(5) -0.001(4)
O3 0.032(6) 0.031(5) 0.032(6) -0.001(4) -0.006(5) -0.004(4)
O4 0.047(6) 0.004(3) 0.036(5) -0.005(3) -0.009(4) 0.001(3)
O5 0.031(5) 0.018(3) 0.034(5) 0.003(3) -0.007(5) 0.003(3)
O6 0.026(5) 0.014(4) 0.030(5) 0.005(3) 0.003(4) 0.003(3)
N1 0.021(5) 0.017(6) 0.024(4) -0.002(5) -0.001(4) -0.002(5)
C1 0.021(5) 0.017(5) 0.024(5) -0.001(5) 0.007(4) -0.004(4)
N2 0.021(4) 0.006(5) 0.024(5) -0.002(4) -0.004(4) -0.007(4)
N3 0.022(4) 0.010(4) 0.024(4) 0.001(3) -0.001(4) -0.003(3)
C2 0.022(5) 0.008(4) 0.024(5) -0.002(4) 0.003(4) -0.003(4)
N4 0.021(5) 0.009(5) 0.023(4) 0.000(4) -0.001(4) -0.001(5)
C3 0.021(5) 0.014(5) 0.022(4) 0.005(4) -0.001(4) 0.006(4)
N5 0.023(5) 0.016(5) 0.022(5) 0.005(4) -0.004(4) -0.001(4)
C4 0.021(4) 0.013(5) 0.025(5) 0.004(4) 0.001(4) -0.003(4)
N10 0.026(5) 0.009(4) 0.029(5) 0.002(4) -0.002(4) -0.001(4)

loop_
_atom_type_symbol
_atom_type_description
_atom_type_scat_dispersion_real
_atom_type_scat_dispersion_imag
_atom_type_scat_source
C C 0.0033 0.0016 'International Tables Vol C Tables 4.2.6.8 and 6.1.1.4'
H H 0.0000 0.0000 'International Tables Vol C Tables 4.2.6.8 and 6.1.1.4'
N N 0.0061 0.0033 'International Tables Vol C Tables 4.2.6.8 and 6.1.1.4'
O O 0.0106 0.0060 'International Tables Vol C Tables 4.2.6.8 and 6.1.1.4'

loop_
_geom_angle_atom_site_label_1
_geom_angle_atom_site_label_2
_geom_angle_atom_site_label_3
_geom_angle
N7 N6 C1 125.0(11)
N7 N6 C3' 132(2)
N7 N6 H6A 118(8)
C1 N6 H6A 117(8)
C3' N6 H6A 110(8)
O1 N7 O2 126.3(12)
O1 N7 N6 115.2(11)
O2 N7 N6 118.5(12)
N9 N8 C1' 122(3)
N9 N8 C3 127.8(11)
N9 N8 H8A 120(8)
C1' N8 H8A 118(8)
C3 N8 H8A 112(8)
O3 N9 O4 123.4(10)
O3 N9 N8 115.7(10)
O4 N9 N8 120.9(11)
H5C O5 H5D 108.6
H6C O6 H6D 101(10)
C2 N1 C1 99.2(12)
N2 C1 N1 121.7(12)
N2 C1 N6 113.9(12)
N1 C1 N6 124.5(13)
C1 N2 N3 97.5(9)
C4 N3 C2 121.8(12)
C4 N3 N2 127.1(10)
C2 N3 N2 111.1(12)
N1 C2 N4 126.9(11)
N1 C2 N3 110.5(16)
N4 C2 N3 122.6(15)
C3 N4 C2 112.4(12)
N4 C3 N5 128.2(12)
N4 C3 N8 121.5(14)
N5 C3 N8 110.3(12)
C4 N5 C3 117.1(11)
N10 C4 N5 122.5(12)
N10 C4 N3 119.8(11)
N5 C4 N3 117.8(11)
C4 N10 H10A 114(6)
C4 N10 H10B 115(6)
H10A N10 H10B 131(10)
C2' N1' C1' 98(2)
N2' C1' N1' 124(3)
N2' C1' N8 112(4)
N1' C1' N8 124(4)
N2' C1' C2' 82.7(18)
N1' C1' C2' 40.8(15)
N8 C1' C2' 165(4)
C1' N2' N3' 96(2)
C4' N3' C2' 121(3)
C4' N3' N2' 127(3)
C2' N3' N2' 111(2)
N1' C2' N4' 127(3)
N1' C2' N3' 111(3)
N4' C2' N3' 123(3)
N1' C2' C1' 41.3(16)
N4' C2' C1' 167(4)
N3' C2' C1' 69.4(18)
C3' N4' C2' 114(3)
N4' C3' N5' 126(3)
N4' C3' N6 121(3)
N5' C3' N6 113(3)
C4' N5' C3' 119(3)
N10' C4' N5' 123(3)
N10' C4' N3' 119(2)
N5' C4' N3' 118(2)
C4' N10' H10C 113(7)
C4' N10' H10D 113(7)
H10C N10' H10D 129(10)

loop_
_geom_bond_atom_site_label_1
_geom_bond_atom_site_label_2
_geom_bond_distance
N6 N7 1.347(15)
N6 C1 1.395(15)
N6 C3' 1.40(2)
N6 H6A 0.85(3)
N7 O1 1.236(16)
N7 O2 1.240(14)
N8 N9 1.337(13)
N8 C1' 1.39(2)
N8 C3 1.396(14)
N8 H8A 0.85(3)
N9 O3 1.223(15)
N9 O4 1.229(12)
O5 H5C 0.8501
O5 H5D 0.8499
O6 H6C 0.82(3)
O6 H6D 0.82(3)
N1 C2 1.34(2)
N1 C1 1.349(19)
C1 N2 1.318(17)
N2 N3 1.379(16)
N3 C4 1.353(13)
N3 C2 1.365(13)
C2 N4 1.35(2)
N4 C3 1.335(19)
C3 N5 1.364(19)
N5 C4 1.343(18)
C4 N10 1.311(15)
N10 H10A 0.86(3)
N10 H10B 0.86(3)
N1' C2' 1.34(4)
N1' C1' 1.35(3)
C1' N2' 1.31(3)
C1' C2' 2.03(4)
N2' N3' 1.38(3)
N3' C4' 1.36(2)
N3' C2' 1.37(2)
C2' N4' 1.35(4)
N4' C3' 1.35(3)
C3' N5' 1.37(3)
N5' C4' 1.34(3)
C4' N10' 1.32(3)
N10' H10C 0.86(3)
N10' H10D 0.87(3)
